data_9016012
loop_
_publ_author_name
'Guven, N.'

_publ_section_title
;
 The crystal structures of 2M1 phengite and 2M1 muscovite
 Note: sample 2M1 phengite
;
_journal_name_full 'Zeitschrift fur Kristallographie'
_journal_page_first 196
_journal_page_last 212
_journal_volume 134
_journal_year 1971
_chemical_compound_source 'Tiburon Peninsula, California, USA'
_chemical_formula_sum 'Al2.038 Ba0.01 Ca0.02 Fe0.14 H2 K0.87 Mg0.5 Na0.07 O12 Si3.392 Ti0.01'
_chemical_name_mineral Muscovite
_space_group_IT_number 15
_symmetry_space_group_name_Hall '-C 2yc'
_symmetry_space_group_name_H-M 'C 1 2/c 1'
_cell_angle_alpha 90
_cell_angle_beta 95.769
_cell_angle_gamma 90
_cell_formula_units_Z 4
_cell_length_a 5.2112
_cell_length_b 9.0383
_cell_length_c 19.9473
_cell_volume 934.767
_database_code_amcsd 0019601
_exptl_crystal_density_diffrn 2.860
_cod_original_formula_sum 'K.87 Na.07 Ba.01 Ca.02 Al2.038 Mg.5 Ti.01 Fe.14 Si3.392 O12 H2'
_cod_database_code 9016012

loop_
_space_group_symop_operation_xyz
x,y,z
1/2+x,1/2+y,z
x,-y,1/2+z
1/2+x,1/2-y,1/2+z
-x,y,1/2-z
1/2-x,1/2+y,1/2-z
-x,-y,-z
1/2-x,1/2-y,-z

loop_
_atom_site_label
_atom_site_fract_x
_atom_site_fract_y
_atom_site_fract_z
_atom_site_occupancy
_atom_site_U_iso_or_equiv
_atom_site_type_symbol
_atom_site_attached_hydrogens
K 0.00000 0.09640 0.25000 0.87000 0.02229 K 0
Na 0.00000 0.09640 0.25000 0.07000 0.02229 Na 0
Ba 0.00000 0.09640 0.25000 0.01000 0.02229 Ba 0
Ca 0.00000 0.09640 0.25000 0.02000 0.02229 Ca 0
Al 0.24670 0.08250 0.00010 0.71500 0.00937 Al 0
Mg 0.24670 0.08250 0.00010 0.25000 0.00937 Mg 0
Ti 0.24670 0.08250 0.00010 0.00500 0.00937 Ti 0
Fe 0.24670 0.08250 0.00010 0.07000 0.00937 Fe 0
AlT1 0.96320 0.42970 0.13550 0.15200 0.00760 Al 0
SiT1 0.96320 0.42970 0.13550 0.84800 0.00760 Si 0
AlT2 0.45250 0.25810 0.13540 0.15200 0.00760 Al 0
SiT2 0.45250 0.25810 0.13540 0.84800 0.00760 Si 0
Oa 0.95680 0.43960 0.05440 1.00000 0.01305 O 0
Ob 0.39330 0.24960 0.05370 1.00000 0.01355 O 0
Oc 0.44260 0.09310 0.16780 1.00000 0.01646 O 0
Od 0.73720 0.32570 0.16010 1.00000 0.01786 O 0
Oe 0.23260 0.35740 0.16820 1.00000 0.01558 O 0
O-H 0.95310 0.06560 0.05260 1.00000 0.01532 O 1

loop_
_cod_changelog_entry_id
_cod_changelog_entry_author
_cod_changelog_entry_date
_cod_changelog_entry_text
1
;cod-tools version 3.8.0
Id: cif_guess_AMCSD_atom_types 9581 2023-05-17 12:35:41Z saulius
;
2023-05-18T08:45:59+03:00
;Derived atom types and hydrogen counts
from atom names that follow the AMCSD naming convention
(Wat == water, O-H == hydroxyl).
;

loop_
_cod_related_entry_id
_cod_related_entry_database
_cod_related_entry_code
1 AMCSD 0019601
